data_1505068
loop_
_publ_author_name
'Sun, Duoli'
'Rosokha, Sergiy V.'
'Kochi, Jay K.'

_publ_section_title
;
 Reversible interchange of charge-transfer versus electron-transfer states
 in organic electron transfer via cross-exchanges between diamagnetic
 (donor/acceptor) dyads.
;
_journal_issue 24
_journal_name_full 'The journal of physical chemistry. B'
_journal_page_first 6655
_journal_page_last 6666
_journal_paper_doi 10.1021/jp068994o
_journal_volume 111
_journal_year 2007
_chemical_formula_moiety 'C12 H14 O4, C8 Cl2 N2 O2, C H2 Cl2'
_chemical_formula_sum 'C21 H16 Cl4 N2 O6'
_chemical_formula_weight 534.16
_chemical_name_systematic
; 
 ? 
;
_space_group_IT_number 2
_symmetry_cell_setting triclinic
_symmetry_space_group_name_Hall '-P 1'
_symmetry_space_group_name_H-M 'P -1'
_atom_sites_solution_hydrogens geom
_atom_sites_solution_primary direct
_atom_sites_solution_secondary difmap
_audit_creation_method SHELXL-97
_cell_angle_alpha 87.701(7)
_cell_angle_beta 74.392(6)
_cell_angle_gamma 89.976(7)
_cell_formula_units_Z 2
_cell_length_a 10.422(3)
_cell_length_b 10.711(3)
_cell_length_c 10.787(3)
_cell_measurement_reflns_used 1098
_cell_measurement_temperature 173(2)
_cell_measurement_theta_max 19.45
_cell_measurement_theta_min 2.41
_cell_volume 1158.7(6)
_computing_cell_refinement 'SAINT V6.28 (BrukerAXS, 1997-2001)'
_computing_data_collection 'SMART V5.630 (BrukerAXS, 1997-2001)'
_computing_data_reduction 'SAINT & SADABS V2.06 (Sheldrick, 2000)'
_computing_molecular_graphics 'XP V5.06 (BrukerAXS, 1997-99)'
_computing_publication_material 'SHELXL-93, XCIF V5.05 (BrukerAXS, 1997-99)'
_computing_structure_refinement 'SHELXTL v. 6.12 (Sheldrick, 2001)'
_computing_structure_solution 'SHELXTL v. 6.12 (Sheldrick, 2001)'
_diffrn_ambient_temperature 173(2)
_diffrn_measured_fraction_theta_full 0.998
_diffrn_measured_fraction_theta_max 0.998
_diffrn_measurement_device 'Siemens SMART'
_diffrn_measurement_method
;
\w-scan, frame range 0.3 deg, hemisphere
;
_diffrn_radiation_monochromator graphite
_diffrn_radiation_source 'fine-focus sealed tube'
_diffrn_radiation_type MoK\a
_diffrn_radiation_wavelength 0.71073
_diffrn_reflns_av_R_equivalents 0.0985
_diffrn_reflns_av_sigmaI/netI 0.1252
_diffrn_reflns_limit_h_max 13
_diffrn_reflns_limit_h_min -13
_diffrn_reflns_limit_k_max 13
_diffrn_reflns_limit_k_min -13
_diffrn_reflns_limit_l_max 13
_diffrn_reflns_limit_l_min -14
_diffrn_reflns_number 14772
_diffrn_reflns_theta_full 27.50
_diffrn_reflns_theta_max 27.50
_diffrn_reflns_theta_min 1.90
_diffrn_standards_decay_% 0
_diffrn_standards_interval_count 0
_diffrn_standards_interval_time 0
_diffrn_standards_number none
_exptl_absorpt_coefficient_mu 0.552
_exptl_absorpt_correction_type multi-scan
_exptl_absorpt_process_details 'Semi-empirical (SADABS procedure)'
_exptl_crystal_colour dark
_exptl_crystal_density_diffrn 1.531
_exptl_crystal_density_method 'not measured'
_exptl_crystal_description plates
_exptl_crystal_F_000 544
_exptl_crystal_size_max 0.50
_exptl_crystal_size_mid 0.40
_exptl_crystal_size_min 0.10
_refine_diff_density_max 0.600
_refine_diff_density_min -0.759
_refine_diff_density_rms 0.086
_refine_ls_extinction_method none
_refine_ls_goodness_of_fit_ref 1.184
_refine_ls_hydrogen_treatment constr
_refine_ls_matrix_type full
_refine_ls_number_parameters 302
_refine_ls_number_reflns 5307
_refine_ls_number_restraints 0
_refine_ls_restrained_S_all 1.184
_refine_ls_R_factor_all 0.1646
_refine_ls_R_factor_gt 0.0856
_refine_ls_shift/su_max 0.000
_refine_ls_shift/su_mean 0.000
_refine_ls_structure_factor_coef Fsqd
_refine_ls_weighting_details 'calc w=1/[\s^2^(Fo^2^)+(0.0410P)^2^+0.0000P] where P=(Fo^2^+2Fc^2^)/3'
_refine_ls_weighting_scheme calc
_refine_ls_wR_factor_gt 0.1347
_refine_ls_wR_factor_ref 0.1499
_reflns_number_gt 2899
_reflns_number_total 5307
_reflns_threshold_expression >2sigma(I)
_cod_data_source_file jp068994osi20061228_020522.cif
_cod_data_source_block ros49
_cod_depositor_comments
;
The following automatic conversions were performed:

'_symmetry_cell_setting' value 'Triclinic' changed to 'triclinic'
according to /home/saulius/struct/CIF-dictionaries/cif_core.dic
dictionary named 'cif_core.dic' version 2.4.1 from 2010-06-29.

Automatic conversion script
Id: cif_fix_values 1715 2011-07-08 13:25:40Z adriana 
;
_cod_original_cell_volume 1158.8(6)
_cod_database_code 1505068

loop_
_symmetry_equiv_pos_as_xyz
'x, y, z'
'-x, -y, -z'

loop_
_atom_site_label
_atom_site_type_symbol
_atom_site_fract_x
_atom_site_fract_y
_atom_site_fract_z
_atom_site_U_iso_or_equiv
_atom_site_adp_type
_atom_site_occupancy
_atom_site_symmetry_multiplicity
_atom_site_calc_flag
_atom_site_refinement_flags
C1 C 0.6918(5) 0.7772(5) 0.4856(4) 0.0356(12) Uani 1 1 d .
C2 C 0.6480(4) 0.6837(4) 0.6839(4) 0.0211(10) Uani 1 1 d .
C3 C 0.5956(4) 0.6019(4) 0.7874(4) 0.0230(10) Uani 1 1 d .
H3 H 0.5064 0.5715 0.8088 0.028 Uiso 1 1 calc R
C4 C 0.6849(4) 0.5686(4) 0.8569(4) 0.0194(9) Uani 1 1 d .
C5 C 0.7948(4) 0.4537(4) 0.9742(5) 0.0354(12) Uani 1 1 d .
C6 C 0.8170(4) 0.6094(4) 0.8211(4) 0.0214(10) Uani 1 1 d .
C7 C 0.8722(4) 0.6869(3) 0.7137(4) 0.0194(9) Uani 1 1 d .
H7 H 0.9634 0.7117 0.6882 0.023 Uiso 1 1 calc R
C8 C 0.7812(4) 0.7242(3) 0.6479(4) 0.0185(9) Uani 1 1 d .
C9 C 0.7278(5) 0.6798(5) 0.3855(4) 0.0501(15) Uani 1 1 d .
H9A H 0.7526 0.6025 0.4245 0.075 Uiso 1 1 calc R
H9B H 0.8031 0.7101 0.3149 0.075 Uiso 1 1 calc R
H9C H 0.6512 0.6635 0.3519 0.075 Uiso 1 1 calc R
C10 C 0.6480(5) 0.9003(5) 0.4396(5) 0.0527(15) Uani 1 1 d .
H10A H 0.5685 0.8873 0.4095 0.079 Uiso 1 1 calc R
H10B H 0.7197 0.9361 0.3686 0.079 Uiso 1 1 calc R
H10C H 0.6273 0.9577 0.5106 0.079 Uiso 1 1 calc R
C11 C 0.8393(5) 0.3316(4) 0.9135(6) 0.0576(17) Uani 1 1 d .
H11A H 0.7785 0.2646 0.9587 0.086 Uiso 1 1 calc R
H11B H 0.9297 0.3136 0.9193 0.086 Uiso 1 1 calc R
H11C H 0.8386 0.3370 0.8227 0.086 Uiso 1 1 calc R
C12 C 0.7913(5) 0.4595(5) 1.1141(5) 0.0500(15) Uani 1 1 d .
H12A H 0.7532 0.5392 1.1470 0.075 Uiso 1 1 calc R
H12B H 0.8820 0.4526 1.1234 0.075 Uiso 1 1 calc R
H12C H 0.7363 0.3904 1.1631 0.075 Uiso 1 1 calc R
C21 C 0.0953(4) 0.0874(4) 0.1278(4) 0.0246(10) Uani 1 1 d .
C22 C 0.1394(4) 0.0191(4) 0.2168(4) 0.0276(11) Uani 1 1 d .
C23 C 0.2800(4) 0.0234(4) 0.2190(4) 0.0262(10) Uani 1 1 d .
C24 C 0.3680(4) 0.1090(4) 0.1247(4) 0.0212(10) Uani 1 1 d .
C25 C 0.3252(4) 0.1736(4) 0.0318(4) 0.0253(10) Uani 1 1 d .
C26 C 0.1866(4) 0.1658(4) 0.0259(4) 0.0266(10) Uani 1 1 d .
C27 C 0.5070(5) 0.1095(4) 0.1248(4) 0.0293(11) Uani 1 1 d .
C28 C 0.4164(5) 0.2414(4) -0.0741(4) 0.0299(11) Uani 1 1 d .
C31 C 0.2794(6) 0.6888(5) 0.4482(6) 0.087(2) Uani 1 1 d .
H31A H 0.3586 0.6346 0.4343 0.104 Uiso 1 1 calc R
H31B H 0.2970 0.7538 0.3776 0.104 Uiso 1 1 calc R
Cl1 Cl -0.06918(11) 0.09065(11) 0.13097(11) 0.0366(3) Uani 1 1 d .
Cl2 Cl 0.03548(12) -0.07133(11) 0.33586(11) 0.0380(3) Uani 1 1 d .
Cl3 Cl 0.13921(17) 0.59771(13) 0.44267(14) 0.0745(5) Uani 1 1 d .
Cl4 Cl 0.25559(17) 0.75978(19) 0.59377(16) 0.0868(6) Uani 1 1 d .
N1 N 0.6174(4) 0.1064(4) 0.1218(4) 0.0447(11) Uani 1 1 d .
N2 N 0.4873(4) 0.2945(4) -0.1603(4) 0.0418(11) Uani 1 1 d .
O1 O 0.5864(3) 0.7279(3) 0.5951(3) 0.0345(8) Uani 1 1 d .
O2 O 0.8054(3) 0.7971(3) 0.5377(2) 0.0287(7) Uani 1 1 d .
O3 O 0.6642(3) 0.4858(3) 0.9585(3) 0.0290(7) Uani 1 1 d .
O4 O 0.8832(3) 0.5546(3) 0.9012(3) 0.0335(8) Uani 1 1 d .
O5 O 0.3220(3) -0.0398(3) 0.2960(3) 0.0384(8) Uani 1 1 d .
O6 O 0.1498(3) 0.2197(3) -0.0600(3) 0.0411(9) Uani 1 1 d .

loop_
_atom_site_aniso_label
_atom_site_aniso_U_11
_atom_site_aniso_U_22
_atom_site_aniso_U_33
_atom_site_aniso_U_23
_atom_site_aniso_U_13
_atom_site_aniso_U_12
C1 0.035(3) 0.052(3) 0.021(2) 0.007(2) -0.010(2) -0.012(2)
C2 0.026(3) 0.021(2) 0.017(2) -0.0041(18) -0.0054(19) -0.0024(19)
C3 0.021(2) 0.026(2) 0.021(2) -0.0007(19) -0.0027(19) -0.0030(19)
C4 0.020(2) 0.019(2) 0.017(2) 0.0050(17) -0.0022(18) 0.0001(18)
C5 0.018(3) 0.042(3) 0.040(3) 0.020(2) -0.001(2) -0.005(2)
C6 0.021(2) 0.023(2) 0.019(2) 0.0003(18) -0.0031(19) 0.0006(19)
C7 0.016(2) 0.015(2) 0.023(2) -0.0035(18) 0.0008(18) -0.0016(18)
C8 0.026(2) 0.017(2) 0.011(2) -0.0012(17) -0.0030(18) -0.0026(19)
C9 0.059(4) 0.070(4) 0.021(3) -0.006(3) -0.009(2) -0.013(3)
C10 0.050(3) 0.068(4) 0.042(3) 0.025(3) -0.020(3) -0.003(3)
C11 0.036(3) 0.033(3) 0.091(5) 0.021(3) 0.001(3) 0.011(3)
C12 0.031(3) 0.077(4) 0.042(3) 0.032(3) -0.015(2) -0.006(3)
C21 0.026(3) 0.031(3) 0.015(2) -0.0027(19) -0.0019(19) -0.006(2)
C22 0.030(3) 0.025(2) 0.023(2) -0.006(2) 0.002(2) -0.007(2)
C23 0.035(3) 0.017(2) 0.024(2) -0.0013(19) -0.003(2) 0.000(2)
C24 0.023(2) 0.016(2) 0.020(2) -0.0050(18) 0.0028(18) -0.0006(18)
C25 0.029(3) 0.024(2) 0.021(2) -0.0079(19) -0.003(2) -0.003(2)
C26 0.030(3) 0.031(3) 0.017(2) -0.005(2) -0.003(2) -0.005(2)
C27 0.030(3) 0.022(3) 0.032(3) 0.000(2) -0.002(2) 0.001(2)
C28 0.034(3) 0.034(3) 0.022(3) -0.012(2) -0.006(2) -0.005(2)
C31 0.078(5) 0.033(3) 0.101(5) 0.009(3) 0.056(4) -0.002(3)
Cl1 0.0277(7) 0.0524(8) 0.0297(7) 0.0014(6) -0.0082(5) -0.0115(6)
Cl2 0.0381(7) 0.0371(7) 0.0328(7) 0.0083(5) -0.0005(5) -0.0113(6)
Cl3 0.1029(13) 0.0402(8) 0.0592(10) -0.0165(7) 0.0166(9) -0.0080(8)
Cl4 0.0724(12) 0.1312(16) 0.0576(11) 0.0252(10) -0.0232(9) -0.0369(11)
N1 0.029(3) 0.047(3) 0.056(3) 0.005(2) -0.007(2) 0.004(2)
N2 0.042(3) 0.054(3) 0.026(2) 0.002(2) -0.004(2) -0.015(2)
O1 0.0325(18) 0.056(2) 0.0169(16) 0.0120(15) -0.0121(14) -0.0067(16)
O2 0.0308(18) 0.0362(18) 0.0180(16) 0.0052(13) -0.0057(14) -0.0064(15)
O3 0.0194(17) 0.0298(17) 0.0360(18) 0.0129(14) -0.0062(14) -0.0022(13)
O4 0.0236(17) 0.0412(19) 0.0340(18) 0.0211(15) -0.0082(14) -0.0027(15)
O5 0.044(2) 0.0258(18) 0.044(2) 0.0119(15) -0.0122(17) -0.0008(16)
O6 0.042(2) 0.062(2) 0.0214(18) 0.0094(16) -0.0142(16) -0.0153(18)

loop_
_atom_type_symbol
_atom_type_description
_atom_type_scat_dispersion_real
_atom_type_scat_dispersion_imag
_atom_type_scat_source
C C 0.0033 0.0016 'International Tables Vol C Tables 4.2.6.8 and 6.1.1.4'
H H 0.0000 0.0000 'International Tables Vol C Tables 4.2.6.8 and 6.1.1.4'
N N 0.0061 0.0033 'International Tables Vol C Tables 4.2.6.8 and 6.1.1.4'
O O 0.0106 0.0060 'International Tables Vol C Tables 4.2.6.8 and 6.1.1.4'
Cl Cl 0.1484 0.1585 'International Tables Vol C Tables 4.2.6.8 and 6.1.1.4'

loop_
_geom_angle_atom_site_label_1
_geom_angle_atom_site_label_2
_geom_angle_atom_site_label_3
_geom_angle
O2 C1 O1 104.7(3)
O2 C1 C9 108.7(4)
O1 C1 C9 109.2(4)
O2 C1 C10 109.7(4)
O1 C1 C10 108.8(4)
C9 C1 C10 115.2(4)
O1 C2 C3 127.0(4)
O1 C2 C8 109.3(3)
C3 C2 C8 123.5(4)
C2 C3 C4 113.7(4)
C2 C3 H3 123.1
C4 C3 H3 123.1
O3 C4 C3 127.0(4)
O3 C4 C6 110.2(3)
C3 C4 C6 122.5(4)
O3 C5 O4 104.1(3)
O3 C5 C12 109.1(4)
O4 C5 C12 108.7(4)
O3 C5 C11 110.1(4)
O4 C5 C11 108.8(4)
C12 C5 C11 115.5(4)
O4 C6 C7 126.2(4)
O4 C6 C4 109.5(3)
C7 C6 C4 124.1(4)
C8 C7 C6 113.1(4)
C8 C7 H7 123.5
C6 C7 H7 123.5
O2 C8 C7 127.1(4)
O2 C8 C2 109.9(3)
C7 C8 C2 123.0(4)
C1 C9 H9A 109.5
C1 C9 H9B 109.5
H9A C9 H9B 109.5
C1 C9 H9C 109.5
H9A C9 H9C 109.5
H9B C9 H9C 109.5
C1 C10 H10A 109.5
C1 C10 H10B 109.5
H10A C10 H10B 109.5
C1 C10 H10C 109.5
H10A C10 H10C 109.5
H10B C10 H10C 109.5
C5 C11 H11A 109.5
C5 C11 H11B 109.5
H11A C11 H11B 109.5
C5 C11 H11C 109.5
H11A C11 H11C 109.5
H11B C11 H11C 109.5
C5 C12 H12A 109.5
C5 C12 H12B 109.5
H12A C12 H12B 109.5
C5 C12 H12C 109.5
H12A C12 H12C 109.5
H12B C12 H12C 109.5
C22 C21 C26 121.8(4)
C22 C21 Cl1 121.7(3)
C26 C21 Cl1 116.5(3)
C21 C22 C23 121.4(4)
C21 C22 Cl2 122.5(3)
C23 C22 Cl2 116.0(3)
O5 C23 C24 121.1(4)
O5 C23 C22 122.3(4)
C24 C23 C22 116.6(4)
C25 C24 C27 121.5(4)
C25 C24 C23 121.9(4)
C27 C24 C23 116.2(4)
C24 C25 C28 121.9(4)
C24 C25 C26 121.6(4)
C28 C25 C26 116.1(4)
O6 C26 C25 121.5(4)
O6 C26 C21 122.1(4)
C25 C26 C21 116.4(4)
N1 C27 C24 177.5(5)
N2 C28 C25 178.4(5)
Cl4 C31 Cl3 112.0(3)
Cl4 C31 H31A 109.2
Cl3 C31 H31A 109.2
Cl4 C31 H31B 109.2
Cl3 C31 H31B 109.2
H31A C31 H31B 107.9
C2 O1 C1 106.2(3)
C8 O2 C1 105.7(3)
C4 O3 C5 106.7(3)
C6 O4 C5 106.0(3)

loop_
_geom_bond_atom_site_label_1
_geom_bond_atom_site_label_2
_geom_bond_distance
C1 O2 1.460(5)
C1 O1 1.460(5)
C1 C9 1.506(6)
C1 C10 1.504(7)
C2 O1 1.360(5)
C2 C3 1.380(5)
C2 C8 1.401(5)
C3 C4 1.382(5)
C3 H3 0.9500
C4 O3 1.352(4)
C4 C6 1.391(5)
C5 O3 1.455(5)
C5 O4 1.477(5)
C5 C12 1.503(6)
C5 C11 1.503(7)
C6 O4 1.360(5)
C6 C7 1.388(5)
C7 C8 1.379(5)
C7 H7 0.9500
C8 O2 1.360(4)
C9 H9A 0.9800
C9 H9B 0.9800
C9 H9C 0.9800
C10 H10A 0.9800
C10 H10B 0.9800
C10 H10C 0.9800
C11 H11A 0.9800
C11 H11B 0.9800
C11 H11C 0.9800
C12 H12A 0.9800
C12 H12B 0.9800
C12 H12C 0.9800
C21 C22 1.359(6)
C21 C26 1.477(5)
C21 Cl1 1.706(4)
C22 C23 1.473(6)
C22 Cl2 1.706(4)
C23 O5 1.220(5)
C23 C24 1.464(5)
C24 C25 1.366(6)
C24 C27 1.450(6)
C25 C28 1.444(6)
C25 C26 1.465(6)
C26 O6 1.220(5)
C27 N1 1.142(5)
C28 N2 1.151(5)
C31 Cl4 1.730(6)
C31 Cl3 1.773(6)
C31 H31A 0.9900
C31 H31B 0.9900

loop_
_cod_related_entry_id
_cod_related_entry_code
_cod_related_entry_database
1 30651547 ChemSpider
